data_7103108
loop_
_publ_author_name
'Sakamoto, Masami'
'Kawanishi, Hiroya'
'Mino, Takashi'
'Fujita, Tsutomu'

_publ_section_title
;
 Asymmetric synthesis of beta-lactams using chiral-memory effect on
 photochemical gamma-hydrogen abstraction by thiocarbonyl group.
;
_journal_issue 18
_journal_name_full 'Chemical communications (Cambridge, England)'
_journal_page_first 2132
_journal_page_last 2133
_journal_paper_doi 10.1039/b801524d
_journal_year 2008
_chemical_formula_sum 'C24 H21 N O2 S'
_chemical_formula_weight 387.48
_chemical_name_systematic
;
?
;
_space_group_IT_number 19
_symmetry_cell_setting orthorhombic
_symmetry_space_group_name_Hall 'P 2ac 2ab'
_symmetry_space_group_name_H-M 'P 21 21 21'
_atom_sites_solution_hydrogens geom
_atom_sites_solution_primary direct
_atom_sites_solution_secondary difmap
_audit_creation_method SHELXL-97
_cell_angle_alpha 90.00
_cell_angle_beta 90.00
_cell_angle_gamma 90.00
_cell_formula_units_Z 4
_cell_length_a 8.7396(9)
_cell_length_b 12.0093(13)
_cell_length_c 19.410(2)
_cell_measurement_reflns_used 5046
_cell_measurement_temperature 173
_cell_measurement_theta_max 27.98
_cell_measurement_theta_min 2.56
_cell_volume 2037.2(4)
_computing_cell_refinement 'Bruker SMART'
_computing_data_collection 'Bruker SMART'
_computing_data_reduction 'Bruker SAINT'
_computing_molecular_graphics 'Bruker SHELXTL'
_computing_publication_material 'Bruker SHELXTL'
_computing_structure_refinement 'SHELXL-97 (Sheldrick, 1997)'
_computing_structure_solution 'SHELXS-97 (Sheldrick, 1990)'
_diffrn_ambient_temperature 173
_diffrn_detector_area_resol_mean 8.333
_diffrn_measured_fraction_theta_full 1.000
_diffrn_measured_fraction_theta_max 0.942
_diffrn_measurement_device_type 'APEX II CCD area detector'
_diffrn_measurement_method 'phi and omega scans'
_diffrn_radiation_monochromator graphite
_diffrn_radiation_source 'fine-focus sealed tube'
_diffrn_radiation_type MoK\a
_diffrn_radiation_wavelength 0.71073
_diffrn_reflns_av_R_equivalents 0.0184
_diffrn_reflns_av_sigmaI/netI 0.0255
_diffrn_reflns_limit_h_max 11
_diffrn_reflns_limit_h_min -9
_diffrn_reflns_limit_k_max 15
_diffrn_reflns_limit_k_min -15
_diffrn_reflns_limit_l_max 20
_diffrn_reflns_limit_l_min -25
_diffrn_reflns_number 11591
_diffrn_reflns_theta_full 25.00
_diffrn_reflns_theta_max 28.39
_diffrn_reflns_theta_min 1.99
_diffrn_standards_decay_% 0
_diffrn_standards_number 0
_exptl_absorpt_coefficient_mu 0.178
_exptl_absorpt_correction_T_max 0.9738
_exptl_absorpt_correction_T_min 0.9355
_exptl_absorpt_correction_type empirical
_exptl_absorpt_process_details 'SADABS Sheldrick 1996'
_exptl_crystal_colour orange
_exptl_crystal_density_diffrn 1.263
_exptl_crystal_density_method 'not measured'
_exptl_crystal_description plate
_exptl_crystal_F_000 816
_exptl_crystal_size_max 0.38
_exptl_crystal_size_mid 0.38
_exptl_crystal_size_min 0.15
_refine_diff_density_max 0.350
_refine_diff_density_min -0.264
_refine_diff_density_rms 0.037
_refine_ls_abs_structure_details 'Flack H D (1983), Acta Cryst. A39, 876-881'
_refine_ls_abs_structure_Flack -0.01(7)
_refine_ls_extinction_method none
_refine_ls_goodness_of_fit_ref 1.031
_refine_ls_hydrogen_treatment constr
_refine_ls_matrix_type full
_refine_ls_number_parameters 255
_refine_ls_number_reflns 4698
_refine_ls_number_restraints 0
_refine_ls_restrained_S_all 1.031
_refine_ls_R_factor_all 0.0431
_refine_ls_R_factor_gt 0.0378
_refine_ls_shift/su_max 0.001
_refine_ls_shift/su_mean 0.000
_refine_ls_structure_factor_coef Fsqd
_refine_ls_weighting_details 'calc w=1/[\s^2^(Fo^2^)+(0.0510P)^2^+0.4423P] where P=(Fo^2^+2Fc^2^)/3'
_refine_ls_weighting_scheme calc
_refine_ls_wR_factor_gt 0.0950
_refine_ls_wR_factor_ref 0.0984
_reflns_number_gt 4274
_reflns_number_total 4698
_reflns_threshold_expression >2sigma(I)
_cod_data_source_file b801524d.txt
_cod_data_source_block saka38_p212121
_cod_depositor_comments
;
The following automatic conversions were performed:
'_symmetry_cell_setting' value 'Orthorhombic' changed to 'orthorhombic'
according to '/home/saulius/struct/CIF-dictionaries/cif_core.dic'
dictionary named 'cif_core.dic' version 2.4.1 from 2010-06-29.

Automatic conversion script
Id: cif_fix_enum 1527 2010-12-29 10:47:43Z saulius 
;
_cod_original_sg_symbol_H-M P2(1)2(1)2(1)
_cod_database_code 7103108

loop_
_symmetry_equiv_pos_as_xyz
'x, y, z'
'-x+1/2, -y, z+1/2'
'-x, y+1/2, -z+1/2'
'x+1/2, -y+1/2, -z'

loop_
_atom_site_label
_atom_site_type_symbol
_atom_site_fract_x
_atom_site_fract_y
_atom_site_fract_z
_atom_site_U_iso_or_equiv
_atom_site_adp_type
_atom_site_occupancy
_atom_site_symmetry_multiplicity
_atom_site_calc_flag
_atom_site_refinement_flags
_atom_site_disorder_assembly
_atom_site_disorder_group
C1 C 0.4696(2) 1.05025(16) 0.91802(9) 0.0347(4) Uani 1 1 d . . .
C2 C 0.5465(2) 1.09771(14) 0.98205(9) 0.0324(4) Uani 1 1 d . . .
C3 C 0.66921(19) 1.00002(13) 0.96928(9) 0.0268(3) Uani 1 1 d . . .
C4 C 0.4549(2) 1.08348(16) 1.04774(10) 0.0409(5) Uani 1 1 d . . .
C5 C 0.5123(4) 1.1273(2) 1.10959(11) 0.0634(7) Uani 1 1 d . . .
H5 H 0.6058 1.1677 1.1095 0.076 Uiso 1 1 calc R . .
C6 C 0.4340(5) 1.1120(3) 1.17047(14) 0.0808(10) Uani 1 1 d . . .
H6 H 0.4745 1.1415 1.2121 0.097 Uiso 1 1 calc R . .
C7 C 0.3020(4) 1.0560(3) 1.17174(15) 0.0815(11) Uani 1 1 d . . .
H7 H 0.2505 1.0452 1.2143 0.098 Uiso 1 1 calc R . .
C8 C 0.2395(3) 1.0139(3) 1.11213(19) 0.0809(10) Uani 1 1 d . . .
H8 H 0.1440 0.9762 1.1133 0.097 Uiso 1 1 calc R . .
C9 C 0.3186(3) 1.0272(2) 1.04881(13) 0.0558(6) Uani 1 1 d . . .
H9 H 0.2774 0.9973 1.0075 0.067 Uiso 1 1 calc R . .
C10 C 0.6025(3) 1.21752(15) 0.97260(12) 0.0482(6) Uani 1 1 d . . .
H10A H 0.5153 1.2686 0.9754 0.072 Uiso 1 1 calc R . .
H10B H 0.6517 1.2250 0.9275 0.072 Uiso 1 1 calc R . .
H10C H 0.6764 1.2356 1.0089 0.072 Uiso 1 1 calc R . .
C11 C 0.6896(2) 0.91694(15) 1.02740(9) 0.0319(4) Uani 1 1 d . . .
C12 C 0.7843(3) 0.9430(2) 1.08299(11) 0.0497(5) Uani 1 1 d . . .
H12 H 0.8395 1.0112 1.0832 0.060 Uiso 1 1 calc R . .
C13 C 0.7981(3) 0.8702(3) 1.13791(14) 0.0703(8) Uani 1 1 d . . .
H13 H 0.8619 0.8889 1.1758 0.084 Uiso 1 1 calc R . .
C14 C 0.7201(3) 0.7711(3) 1.13772(15) 0.0706(8) Uani 1 1 d . . .
H14 H 0.7308 0.7208 1.1752 0.085 Uiso 1 1 calc R . .
C15 C 0.6258(3) 0.7443(2) 1.08300(13) 0.0576(6) Uani 1 1 d . . .
H15 H 0.5721 0.6756 1.0830 0.069 Uiso 1 1 calc R . .
C16 C 0.6091(2) 0.81712(16) 1.02807(11) 0.0401(4) Uani 1 1 d . . .
H16 H 0.5428 0.7988 0.9910 0.048 Uiso 1 1 calc R . .
C17 C 0.8462(2) 1.09172(15) 0.85602(10) 0.0373(4) Uani 1 1 d . . .
C18 C 0.9978(3) 1.0878(2) 0.81949(13) 0.0603(7) Uani 1 1 d . . .
H18A H 1.0133 1.0134 0.7999 0.090 Uiso 1 1 calc R . .
H18B H 1.0801 1.1041 0.8523 0.090 Uiso 1 1 calc R . .
H18C H 0.9990 1.1433 0.7825 0.090 Uiso 1 1 calc R . .
C19 C 0.6054(2) 0.89006(15) 0.85676(9) 0.0319(4) Uani 1 1 d . . .
C20 C 0.7220(2) 0.81270(16) 0.86297(10) 0.0374(4) Uani 1 1 d . . .
H20 H 0.7789 0.8075 0.9045 0.045 Uiso 1 1 calc R . .
C21 C 0.7550(3) 0.74273(18) 0.80795(12) 0.0483(5) Uani 1 1 d . . .
H21 H 0.8367 0.6909 0.8116 0.058 Uiso 1 1 calc R . .
C22 C 0.6704(3) 0.7477(2) 0.74820(12) 0.0573(6) Uani 1 1 d . . .
H22 H 0.6917 0.6983 0.7112 0.069 Uiso 1 1 calc R . .
C23 C 0.5552(3) 0.8246(3) 0.74258(12) 0.0612(7) Uani 1 1 d . . .
H23 H 0.4967 0.8280 0.7014 0.073 Uiso 1 1 calc R . .
C24 C 0.5223(2) 0.8973(2) 0.79582(10) 0.0465(5) Uani 1 1 d . . .
H24 H 0.4440 0.9515 0.7908 0.056 Uiso 1 1 calc R . .
N1 N 0.57285(15) 0.96426(12) 0.91150(7) 0.0279(3) Uani 1 1 d . . .
O1 O 0.35816(17) 1.07453(13) 0.88455(8) 0.0518(4) Uani 1 1 d . . .
O2 O 0.72936(18) 1.12318(12) 0.83040(7) 0.0455(4) Uani 1 1 d . . .
S1 S 0.86464(5) 1.03974(4) 0.94267(2) 0.03365(11) Uani 1 1 d . . .

loop_
_atom_site_aniso_label
_atom_site_aniso_U_11
_atom_site_aniso_U_22
_atom_site_aniso_U_33
_atom_site_aniso_U_23
_atom_site_aniso_U_13
_atom_site_aniso_U_12
C1 0.0307(8) 0.0372(9) 0.0361(8) 0.0112(8) 0.0049(7) 0.0076(8)
C2 0.0350(9) 0.0274(8) 0.0349(9) 0.0020(7) 0.0066(7) 0.0063(7)
C3 0.0251(8) 0.0270(7) 0.0283(8) -0.0008(6) 0.0022(6) -0.0008(6)
C4 0.0462(11) 0.0339(9) 0.0424(10) 0.0091(8) 0.0161(9) 0.0170(8)
C5 0.097(2) 0.0509(13) 0.0420(11) -0.0024(10) 0.0211(13) 0.0070(14)
C6 0.126(3) 0.0696(18) 0.0466(14) 0.0029(13) 0.0344(17) 0.022(2)
C7 0.094(2) 0.092(2) 0.0580(17) 0.0308(16) 0.0403(17) 0.049(2)
C8 0.0458(14) 0.087(2) 0.110(3) 0.0561(19) 0.0286(15) 0.0208(14)
C9 0.0417(11) 0.0631(14) 0.0625(14) 0.0289(12) 0.0132(10) 0.0130(11)
C10 0.0630(15) 0.0271(9) 0.0547(12) 0.0011(8) 0.0214(11) 0.0046(9)
C11 0.0288(8) 0.0353(9) 0.0316(9) 0.0038(7) 0.0009(7) 0.0077(7)
C12 0.0489(12) 0.0598(14) 0.0404(10) 0.0071(10) -0.0100(9) -0.0021(11)
C13 0.0590(15) 0.103(2) 0.0494(14) 0.0270(14) -0.0147(12) 0.0011(16)
C14 0.0494(14) 0.094(2) 0.0689(17) 0.0505(15) 0.0012(13) 0.0121(14)
C15 0.0458(13) 0.0525(13) 0.0745(15) 0.0295(12) 0.0132(12) 0.0049(11)
C16 0.0351(10) 0.0373(10) 0.0480(11) 0.0088(8) 0.0054(9) 0.0020(8)
C17 0.0384(10) 0.0333(9) 0.0402(10) -0.0017(8) 0.0098(8) -0.0061(8)
C18 0.0481(14) 0.0750(17) 0.0578(14) 0.0042(13) 0.0231(11) -0.0036(12)
C19 0.0286(9) 0.0342(9) 0.0328(8) -0.0035(7) 0.0004(7) -0.0055(7)
C20 0.0366(10) 0.0371(10) 0.0385(10) -0.0051(8) 0.0001(8) 0.0002(8)
C21 0.0489(13) 0.0410(11) 0.0551(13) -0.0131(10) 0.0084(10) 0.0022(10)
C22 0.0563(15) 0.0657(15) 0.0500(13) -0.0292(11) 0.0070(11) -0.0117(12)
C23 0.0516(14) 0.0901(19) 0.0419(12) -0.0217(12) -0.0076(11) -0.0046(13)
C24 0.0358(10) 0.0640(14) 0.0396(10) -0.0094(10) -0.0082(8) 0.0025(10)
N1 0.0231(6) 0.0313(7) 0.0294(7) -0.0002(6) -0.0018(5) 0.0022(6)
O1 0.0401(8) 0.0669(10) 0.0482(8) 0.0137(7) -0.0055(7) 0.0208(7)
O2 0.0468(9) 0.0476(8) 0.0420(8) 0.0114(6) 0.0068(7) -0.0017(7)
S1 0.0272(2) 0.0370(2) 0.0368(2) -0.00373(19) 0.00082(18) -0.00505(18)

loop_
_atom_type_symbol
_atom_type_description
_atom_type_scat_dispersion_real
_atom_type_scat_dispersion_imag
_atom_type_scat_source
C C 0.0033 0.0016 'International Tables Vol C Tables 4.2.6.8 and 6.1.1.4'
H H 0.0000 0.0000 'International Tables Vol C Tables 4.2.6.8 and 6.1.1.4'
N N 0.0061 0.0033 'International Tables Vol C Tables 4.2.6.8 and 6.1.1.4'
O O 0.0106 0.0060 'International Tables Vol C Tables 4.2.6.8 and 6.1.1.4'
S S 0.1246 0.1234 'International Tables Vol C Tables 4.2.6.8 and 6.1.1.4'

loop_
_geom_angle_atom_site_label_1
_geom_angle_atom_site_label_2
_geom_angle_atom_site_label_3
_geom_angle
_geom_angle_site_symmetry_1
_geom_angle_site_symmetry_3
_geom_angle_publ_flag
O1 C1 N1 131.36(19) . . ?
O1 C1 C2 134.82(18) . . ?
N1 C1 C2 93.81(13) . . ?
C4 C2 C1 114.29(16) . . ?
C4 C2 C10 112.07(15) . . ?
C1 C2 C10 113.26(16) . . ?
C4 C2 C3 113.55(14) . . ?
C1 C2 C3 84.00(12) . . ?
C10 C2 C3 116.98(16) . . ?
N1 C3 C11 116.34(14) . . ?
N1 C3 C2 87.05(12) . . ?
C11 C3 C2 116.33(14) . . ?
N1 C3 S1 113.13(11) . . ?
C11 C3 S1 105.61(11) . . ?
C2 C3 S1 118.11(11) . . ?
C9 C4 C5 118.9(2) . . ?
C9 C4 C2 121.9(2) . . ?
C5 C4 C2 119.2(2) . . ?
C6 C5 C4 120.4(3) . . ?
C6 C5 H5 119.8 . . ?
C4 C5 H5 119.8 . . ?
C7 C6 C5 120.8(3) . . ?
C7 C6 H6 119.6 . . ?
C5 C6 H6 119.6 . . ?
C6 C7 C8 120.8(3) . . ?
C6 C7 H7 119.6 . . ?
C8 C7 H7 119.6 . . ?
C7 C8 C9 119.6(3) . . ?
C7 C8 H8 120.2 . . ?
C9 C8 H8 120.2 . . ?
C4 C9 C8 119.5(3) . . ?
C4 C9 H9 120.2 . . ?
C8 C9 H9 120.2 . . ?
C2 C10 H10A 109.5 . . ?
C2 C10 H10B 109.5 . . ?
H10A C10 H10B 109.5 . . ?
C2 C10 H10C 109.5 . . ?
H10A C10 H10C 109.5 . . ?
H10B C10 H10C 109.5 . . ?
C16 C11 C12 119.12(18) . . ?
C16 C11 C3 120.97(16) . . ?
C12 C11 C3 119.82(17) . . ?
C13 C12 C11 120.4(2) . . ?
C13 C12 H12 119.8 . . ?
C11 C12 H12 119.8 . . ?
C14 C13 C12 120.2(2) . . ?
C14 C13 H13 119.9 . . ?
C12 C13 H13 119.9 . . ?
C13 C14 C15 120.0(2) . . ?
C13 C14 H14 120.0 . . ?
C15 C14 H14 120.0 . . ?
C14 C15 C16 120.5(2) . . ?
C14 C15 H15 119.7 . . ?
C16 C15 H15 119.7 . . ?
C15 C16 C11 119.8(2) . . ?
C15 C16 H16 120.1 . . ?
C11 C16 H16 120.1 . . ?
O2 C17 C18 124.47(19) . . ?
O2 C17 S1 124.98(15) . . ?
C18 C17 S1 110.54(16) . . ?
C17 C18 H18A 109.5 . . ?
C17 C18 H18B 109.5 . . ?
H18A C18 H18B 109.5 . . ?
C17 C18 H18C 109.5 . . ?
H18A C18 H18C 109.5 . . ?
H18B C18 H18C 109.5 . . ?
C20 C19 C24 120.02(18) . . ?
C20 C19 N1 120.35(16) . . ?
C24 C19 N1 119.60(17) . . ?
C19 C20 C21 119.47(19) . . ?
C19 C20 H20 120.3 . . ?
C21 C20 H20 120.3 . . ?
C22 C21 C20 120.7(2) . . ?
C22 C21 H21 119.7 . . ?
C20 C21 H21 119.7 . . ?
C23 C22 C21 119.4(2) . . ?
C23 C22 H22 120.3 . . ?
C21 C22 H22 120.3 . . ?
C22 C23 C24 121.2(2) . . ?
C22 C23 H23 119.4 . . ?
C24 C23 H23 119.4 . . ?
C23 C24 C19 119.2(2) . . ?
C23 C24 H24 120.4 . . ?
C19 C24 H24 120.4 . . ?
C1 N1 C19 132.28(15) . . ?
C1 N1 C3 94.96(13) . . ?
C19 N1 C3 129.99(14) . . ?
C17 S1 C3 105.55(9) . . ?

loop_
_geom_bond_atom_site_label_1
_geom_bond_atom_site_label_2
_geom_bond_distance
_geom_bond_site_symmetry_2
_geom_bond_publ_flag
C1 O1 1.206(2) . ?
C1 N1 1.377(2) . ?
C1 C2 1.523(3) . ?
C2 C4 1.515(2) . ?
C2 C10 1.531(3) . ?
C2 C3 1.609(2) . ?
C3 N1 1.467(2) . ?
C3 C11 1.517(2) . ?
C3 S1 1.8470(17) . ?
C4 C9 1.369(3) . ?
C4 C5 1.404(3) . ?
C5 C6 1.378(3) . ?
C5 H5 0.9500 . ?
C6 C7 1.336(5) . ?
C6 H6 0.9500 . ?
C7 C8 1.376(5) . ?
C7 H7 0.9500 . ?
C8 C9 1.419(4) . ?
C8 H8 0.9500 . ?
C9 H9 0.9500 . ?
C10 H10A 0.9800 . ?
C10 H10B 0.9800 . ?
C10 H10C 0.9800 . ?
C11 C16 1.390(3) . ?
C11 C12 1.395(3) . ?
C12 C13 1.384(3) . ?
C12 H12 0.9500 . ?
C13 C14 1.372(4) . ?
C13 H13 0.9500 . ?
C14 C15 1.382(4) . ?
C14 H14 0.9500 . ?
C15 C16 1.387(3) . ?
C15 H15 0.9500 . ?
C16 H16 0.9500 . ?
C17 O2 1.197(3) . ?
C17 C18 1.503(3) . ?
C17 S1 1.801(2) . ?
C18 H18A 0.9800 . ?
C18 H18B 0.9800 . ?
C18 H18C 0.9800 . ?
C19 C20 1.384(3) . ?
C19 C24 1.391(3) . ?
C19 N1 1.416(2) . ?
C20 C21 1.389(3) . ?
C20 H20 0.9500 . ?
C21 C22 1.377(3) . ?
C21 H21 0.9500 . ?
C22 C23 1.371(4) . ?
C22 H22 0.9500 . ?
C23 C24 1.383(3) . ?
C23 H23 0.9500 . ?
C24 H24 0.9500 . ?

loop_
_geom_torsion_atom_site_label_1
_geom_torsion_atom_site_label_2
_geom_torsion_atom_site_label_3
_geom_torsion_atom_site_label_4
_geom_torsion
_geom_torsion_site_symmetry_1
_geom_torsion_site_symmetry_2
_geom_torsion_site_symmetry_3
_geom_torsion_site_symmetry_4
_geom_torsion_publ_flag
O1 C1 C2 C4 68.6(3) . . . . ?
N1 C1 C2 C4 -110.03(15) . . . . ?
O1 C1 C2 C10 -61.4(3) . . . . ?
N1 C1 C2 C10 119.97(17) . . . . ?
O1 C1 C2 C3 -178.2(2) . . . . ?
N1 C1 C2 C3 3.14(12) . . . . ?
C4 C2 C3 N1 110.97(17) . . . . ?
C1 C2 C3 N1 -2.94(12) . . . . ?
C10 C2 C3 N1 -116.03(17) . . . . ?
C4 C2 C3 C11 -7.1(2) . . . . ?
C1 C2 C3 C11 -120.99(15) . . . . ?
C10 C2 C3 C11 125.92(18) . . . . ?
C4 C2 C3 S1 -134.29(15) . . . . ?
C1 C2 C3 S1 111.79(13) . . . . ?
C10 C2 C3 S1 -1.3(2) . . . . ?
C1 C2 C4 C9 3.3(2) . . . . ?
C10 C2 C4 C9 133.9(2) . . . . ?
C3 C2 C4 C9 -90.8(2) . . . . ?
C1 C2 C4 C5 -177.94(18) . . . . ?
C10 C2 C4 C5 -47.3(3) . . . . ?
C3 C2 C4 C5 88.0(2) . . . . ?
C9 C4 C5 C6 1.2(4) . . . . ?
C2 C4 C5 C6 -177.6(2) . . . . ?
C4 C5 C6 C7 -0.5(4) . . . . ?
C5 C6 C7 C8 -1.1(5) . . . . ?
C6 C7 C8 C9 1.9(4) . . . . ?
C5 C4 C9 C8 -0.4(3) . . . . ?
C2 C4 C9 C8 178.38(19) . . . . ?
C7 C8 C9 C4 -1.1(4) . . . . ?
N1 C3 C11 C16 -5.8(2) . . . . ?
C2 C3 C11 C16 94.6(2) . . . . ?
S1 C3 C11 C16 -132.23(15) . . . . ?
N1 C3 C11 C12 177.58(17) . . . . ?
C2 C3 C11 C12 -82.0(2) . . . . ?
S1 C3 C11 C12 51.2(2) . . . . ?
C16 C11 C12 C13 0.3(3) . . . . ?
C3 C11 C12 C13 176.9(2) . . . . ?
C11 C12 C13 C14 0.7(4) . . . . ?
C12 C13 C14 C15 -0.8(4) . . . . ?
C13 C14 C15 C16 -0.1(4) . . . . ?
C14 C15 C16 C11 1.1(3) . . . . ?
C12 C11 C16 C15 -1.1(3) . . . . ?
C3 C11 C16 C15 -177.76(18) . . . . ?
C24 C19 C20 C21 0.1(3) . . . . ?
N1 C19 C20 C21 -178.20(18) . . . . ?
C19 C20 C21 C22 -1.7(3) . . . . ?
C20 C21 C22 C23 1.7(4) . . . . ?
C21 C22 C23 C24 0.0(4) . . . . ?
C22 C23 C24 C19 -1.7(4) . . . . ?
C20 C19 C24 C23 1.6(3) . . . . ?
N1 C19 C24 C23 179.9(2) . . . . ?
O1 C1 N1 C19 15.9(3) . . . . ?
C2 C1 N1 C19 -165.37(17) . . . . ?
O1 C1 N1 C3 177.9(2) . . . . ?
C2 C1 N1 C3 -3.44(14) . . . . ?
C20 C19 N1 C1 177.21(18) . . . . ?
C24 C19 N1 C1 -1.1(3) . . . . ?
C20 C19 N1 C3 21.0(3) . . . . ?
C24 C19 N1 C3 -157.27(18) . . . . ?
C11 C3 N1 C1 121.29(15) . . . . ?
C2 C3 N1 C1 3.25(13) . . . . ?
S1 C3 N1 C1 -116.16(12) . . . . ?
C11 C3 N1 C19 -76.1(2) . . . . ?
C2 C3 N1 C19 165.83(17) . . . . ?
S1 C3 N1 C19 46.4(2) . . . . ?
O2 C17 S1 C3 19.3(2) . . . . ?
C18 C17 S1 C3 -159.43(15) . . . . ?
N1 C3 S1 C17 29.77(14) . . . . ?
C11 C3 S1 C17 158.11(11) . . . . ?
C2 C3 S1 C17 -69.71(14) . . . . ?

loop_
_cod_related_entry_id
_cod_related_entry_database
_cod_related_entry_code
1 ChemSpider 21194618
